data_1565447
loop_
_publ_author_name
'Elnajjar, Fawzia O.'
'Wang, Ruiyao'
'Aquino, Manuel A.S.'

_publ_section_title
;
 Synthesis, structure and electrochemistry of ruthenium(II) and (III)
 mono- and bis-oxalato complexes
;
_journal_name_full 'Inorganica Chimica Acta'
_journal_page_first 119388
_journal_paper_doi 10.1016/j.ica.2019.119388
_journal_volume 502
_journal_year 2020
_chemical_formula_sum 'C9 H18 N O14 Ru'
_chemical_formula_weight 465.31
_space_group_IT_number 14
_space_group_name_Hall '-P 2yn'
_space_group_name_H-M_alt 'P 1 21/n 1'
_symmetry_cell_setting monoclinic
_symmetry_space_group_name_H-M 'P 1 21/n 1'
_atom_sites_solution_hydrogens geom
_atom_sites_solution_primary direct
_atom_sites_solution_secondary difmap
_cell_angle_alpha 90.00
_cell_angle_beta 91.7950(10)
_cell_angle_gamma 90.00
_cell_formula_units_Z 2
_cell_length_a 5.72350(10)
_cell_length_b 10.3402(2)
_cell_length_c 14.0915(2)
_cell_measurement_reflns_used 2425
_cell_measurement_temperature 180(2)
_cell_measurement_theta_max 32.02
_cell_measurement_theta_min 2.89
_cell_volume 833.56(2)
_computing_cell_refinement 'Bruker SMART'
_computing_data_collection 'Bruker SMART'
_computing_data_reduction 'Bruker SAINT'
_computing_molecular_graphics 'Bruker SHELXTL'
_computing_publication_material 'Bruker SHELXTL'
_computing_structure_refinement 'SHELXL-97 (Sheldrick, 1997)'
_computing_structure_solution 'SHELXS-97 (Sheldrick, 1990)'
_diffrn_ambient_temperature 180(2)
_diffrn_measured_fraction_theta_full 0.997
_diffrn_measured_fraction_theta_max 0.997
_diffrn_measurement_device_type 'CCD area detector'
_diffrn_measurement_method 'phi and omega scans'
_diffrn_radiation_monochromator graphite
_diffrn_radiation_source 'fine-focus sealed tube'
_diffrn_radiation_type MoK\a
_diffrn_radiation_wavelength 0.71073
_diffrn_reflns_av_R_equivalents 0.0162
_diffrn_reflns_av_sigmaI/netI 0.0248
_diffrn_reflns_limit_h_max 7
_diffrn_reflns_limit_h_min -7
_diffrn_reflns_limit_k_max 7
_diffrn_reflns_limit_k_min -13
_diffrn_reflns_limit_l_max 18
_diffrn_reflns_limit_l_min -18
_diffrn_reflns_number 4148
_diffrn_reflns_theta_full 27.99
_diffrn_reflns_theta_max 27.99
_diffrn_reflns_theta_min 2.89
_exptl_absorpt_coefficient_mu 1.015
_exptl_absorpt_correction_T_max 0.8983
_exptl_absorpt_correction_T_min 0.8718
_exptl_absorpt_correction_type multi-scan
_exptl_crystal_colour yellow
_exptl_crystal_density_diffrn 1.854
_exptl_crystal_density_method 'not measured'
_exptl_crystal_description block
_exptl_crystal_F_000 470
_exptl_crystal_size_max 0.14
_exptl_crystal_size_mid 0.12
_exptl_crystal_size_min 0.11
_refine_diff_density_max 0.380
_refine_diff_density_min -0.551
_refine_diff_density_rms 0.070
_refine_ls_extinction_method none
_refine_ls_goodness_of_fit_ref 1.069
_refine_ls_hydrogen_treatment mixed
_refine_ls_matrix_type full
_refine_ls_number_parameters 151
_refine_ls_number_reflns 2013
_refine_ls_number_restraints 1
_refine_ls_restrained_S_all 1.069
_refine_ls_R_factor_all 0.0298
_refine_ls_R_factor_gt 0.0232
_refine_ls_shift/su_max 0.000
_refine_ls_shift/su_mean 0.000
_refine_ls_structure_factor_coef Fsqd
_refine_ls_weighting_details 'calc w=1/[\s^2^(Fo^2^)+(0.0292P)^2^+0.3313P] where P=(Fo^2^+2Fc^2^)/3'
_refine_ls_weighting_scheme calc
_refine_ls_wR_factor_gt 0.0559
_refine_ls_wR_factor_ref 0.0599
_reflns_number_gt 1644
_reflns_number_total 2013
_reflns_threshold_expression >2sigma(I)
_cod_data_source_file ICA-2020-502-119388.cif
_cod_data_source_block ma07
_cod_original_sg_symbol_H-M P2(1)/n
_cod_database_code 1565447

loop_
_symmetry_equiv_pos_as_xyz
'x, y, z'
'-x+1/2, y+1/2, -z+1/2'
'-x, -y, -z'
'x-1/2, -y-1/2, z-1/2'

loop_
_atom_site_label
_atom_site_type_symbol
_atom_site_fract_x
_atom_site_fract_y
_atom_site_fract_z
_atom_site_U_iso_or_equiv
_atom_site_adp_type
_atom_site_occupancy
_atom_site_symmetry_multiplicity
_atom_site_calc_flag
_atom_site_refinement_flags
_atom_site_disorder_assembly
_atom_site_disorder_group
Ru1 Ru 0.0000 1.0000 0.5000 0.01746(8) Uani 1 2 d S . .
O1 O -0.2320(2) 0.89511(14) 0.57591(9) 0.0226(3) Uani 1 1 d . . .
O2 O -0.3049(3) 0.83918(17) 0.72454(11) 0.0374(4) Uani 1 1 d . . .
O3 O -0.1222(3) 0.95732(15) 0.36585(10) 0.0235(3) Uani 1 1 d . . .
O4 O -0.0534(3) 1.00242(15) 0.21447(11) 0.0323(4) Uani 1 1 d . . .
O1W O 0.2030(3) 0.84264(16) 0.49616(13) 0.0285(3) Uani 1 1 d . . .
H1WA H 0.230(6) 0.812(3) 0.541(2) 0.052(10) Uiso 1 1 d . . .
H1WB H 0.300(6) 0.836(3) 0.454(2) 0.050(9) Uiso 1 1 d . . .
O2W O 0.2780(3) 0.73839(19) 0.66152(13) 0.0334(4) Uani 1 1 d . . .
H2WA H 0.301(6) 0.667(3) 0.669(2) 0.058(11) Uiso 1 1 d . . .
H2WB H 0.395(5) 0.770(3) 0.6826(19) 0.036(8) Uiso 1 1 d . . .
O3W O 0.4622(4) 0.8246(3) 0.35326(18) 0.0755(10) Uani 1 1 d D . .
H3WA H 0.565(6) 0.857(4) 0.348(3) 0.081(14) Uiso 1 1 d D . .
H3WB H 0.433(6) 0.781(3) 0.317(2) 0.069(12) Uiso 1 1 d D . .
C1 C -0.1933(4) 0.8992(2) 0.66563(14) 0.0247(4) Uani 1 1 d . . .
C2 C -0.0109(4) 1.01454(19) 0.29941(15) 0.0232(4) Uani 1 1 d . . .
C3 C -0.3940(7) 0.9733(3) 0.9176(3) 0.0597(9) Uani 0.50 1 d P . .
N1 N -0.3940(7) 0.9733(3) 0.9176(3) 0.0597(9) Uani 0.50 1 d P . .
H3 H -0.324(7) 0.955(4) 0.871(3) 0.074(12) Uiso 1 1 d . . .
C4 C -0.3123(6) 1.0682(4) 0.9744(4) 0.0692(12) Uani 1 1 d . . .
H4 H -0.202(8) 1.113(4) 0.956(3) 0.092(14) Uiso 1 1 d . . .
C5 C -0.4172(7) 1.0949(3) 1.0565(3) 0.0671(11) Uani 1 1 d . . .
H5 H -0.372(7) 1.153(4) 1.098(3) 0.079(12) Uiso 1 1 d . . .

loop_
_atom_site_aniso_label
_atom_site_aniso_U_11
_atom_site_aniso_U_22
_atom_site_aniso_U_33
_atom_site_aniso_U_23
_atom_site_aniso_U_13
_atom_site_aniso_U_12
Ru1 0.01848(12) 0.01918(13) 0.01463(12) 0.00045(8) -0.00075(8) -0.00215(9)
O1 0.0245(7) 0.0254(8) 0.0180(6) 0.0000(6) -0.0002(5) -0.0058(6)
O2 0.0437(10) 0.0456(10) 0.0228(7) 0.0067(7) 0.0008(7) -0.0214(8)
O3 0.0260(7) 0.0261(7) 0.0181(7) -0.0006(6) -0.0026(6) -0.0071(6)
O4 0.0453(10) 0.0340(9) 0.0174(7) 0.0020(6) -0.0058(7) -0.0103(7)
O1W 0.0299(9) 0.0309(9) 0.0248(8) 0.0042(7) 0.0036(7) 0.0059(7)
O2W 0.0318(9) 0.0284(10) 0.0395(9) 0.0083(8) -0.0083(7) -0.0021(8)
O3W 0.0554(15) 0.105(2) 0.0681(15) -0.0645(15) 0.0362(12) -0.0501(15)
C1 0.0279(11) 0.0254(11) 0.0207(9) 0.0005(8) -0.0009(8) -0.0046(9)
C2 0.0264(10) 0.0220(11) 0.0209(9) 0.0015(8) -0.0019(8) -0.0017(8)
C3 0.069(2) 0.054(2) 0.0560(19) 0.0208(15) 0.0109(17) 0.0252(17)
N1 0.069(2) 0.054(2) 0.0560(19) 0.0208(15) 0.0109(17) 0.0252(17)
C4 0.0378(18) 0.053(2) 0.116(4) 0.039(2) 0.000(2) -0.0016(15)
C5 0.073(3) 0.0348(17) 0.091(3) 0.0059(18) -0.043(2) 0.0040(16)

loop_
_atom_type_symbol
_atom_type_description
_atom_type_scat_dispersion_real
_atom_type_scat_dispersion_imag
_atom_type_scat_source
C C 0.0033 0.0016 'International Tables Vol C Tables 4.2.6.8 and 6.1.1.4'
H H 0.0000 0.0000 'International Tables Vol C Tables 4.2.6.8 and 6.1.1.4'
N N 0.0061 0.0033 'International Tables Vol C Tables 4.2.6.8 and 6.1.1.4'
O O 0.0106 0.0060 'International Tables Vol C Tables 4.2.6.8 and 6.1.1.4'
Ru Ru -1.2594 0.8363 'International Tables Vol C Tables 4.2.6.8 and 6.1.1.4'

loop_
_geom_angle_atom_site_label_1
_geom_angle_atom_site_label_2
_geom_angle_atom_site_label_3
_geom_angle
_geom_angle_site_symmetry_1
_geom_angle_site_symmetry_3
O1W Ru1 O1W 180.000(1) 3_576 .
O1W Ru1 O1 88.27(6) 3_576 3_576
O1W Ru1 O1 91.73(6) . 3_576
O1W Ru1 O1 91.73(6) 3_576 .
O1W Ru1 O1 88.27(6) . .
O1 Ru1 O1 180.0 3_576 .
O1W Ru1 O3 88.94(7) 3_576 3_576
O1W Ru1 O3 91.06(7) . 3_576
O1 Ru1 O3 99.24(6) 3_576 3_576
O1 Ru1 O3 80.76(5) . 3_576
O1W Ru1 O3 91.06(7) 3_576 .
O1W Ru1 O3 88.94(7) . .
O1 Ru1 O3 80.76(5) 3_576 .
O1 Ru1 O3 99.24(6) . .
O3 Ru1 O3 180.0 3_576 .
C1 O1 Ru1 113.91(13) . .
C2 O3 Ru1 114.16(13) . .
Ru1 O1W H1WA 117(3) . .
Ru1 O1W H1WB 120(2) . .
H1WA O1W H1WB 117(4) . .
H2WA O2W H2WB 102(3) . .
H3WA O3W H3WB 115(4) . .
O2 C1 O1 124.96(19) . .
O2 C1 C2 118.78(18) . 3_576
O1 C1 C2 116.26(17) . 3_576
O4 C2 O3 125.2(2) . .
O4 C2 C1 119.97(19) . 3_576
O3 C2 C1 114.84(17) . 3_576
C4 C3 C5 119.2(4) . 3_477
C4 C3 H3 119(3) . .
C5 C3 H3 122(3) 3_477 .
C3 C4 C5 120.4(3) . .
C3 C4 H4 118(3) . .
C5 C4 H4 121(3) . .
C4 C5 N1 120.5(4) . 3_477
C4 C5 C3 120.5(4) . 3_477
N1 C5 C3 0.0(3) 3_477 3_477
C4 C5 H5 126(3) . .
N1 C5 H5 114(3) 3_477 .
C3 C5 H5 114(3) 3_477 .

loop_
_geom_bond_atom_site_label_1
_geom_bond_atom_site_label_2
_geom_bond_distance
_geom_bond_site_symmetry_2
Ru1 O1W 2.0011(17) 3_576
Ru1 O1W 2.0010(17) .
Ru1 O1 2.0426(13) 3_576
Ru1 O1 2.0426(13) .
Ru1 O3 2.0431(14) 3_576
Ru1 O3 2.0431(14) .
O1 C1 1.277(2) .
O2 C1 1.231(3) .
O3 C2 1.292(3) .
O4 C2 1.220(3) .
O1W H1WA 0.72(3) .
O1W H1WB 0.82(3) .
O2W H2WA 0.75(3) .
O2W H2WB 0.80(3) .
O3W H3WA 0.68(3) .
O3W H3WB 0.70(3) .
C1 C2 1.539(3) 3_576
C2 C1 1.539(3) 3_576
C3 C4 1.342(6) .
C3 C5 1.350(5) 3_477
C3 H3 0.80(4) .
C4 C5 1.348(6) .
C4 H4 0.83(4) .
C5 N1 1.350(5) 3_477
C5 C3 1.350(5) 3_477
C5 H5 0.87(4) .

loop_
_geom_hbond_atom_site_label_D
_geom_hbond_atom_site_label_H
_geom_hbond_atom_site_label_A
_geom_hbond_distance_DH
_geom_hbond_distance_HA
_geom_hbond_distance_DA
_geom_hbond_angle_DHA
_geom_hbond_site_symmetry_A
O1W H1WA O2W 0.72(3) 1.88(3) 2.591(3) 175(4) .
O1W H1WB O3W 0.82(3) 1.73(3) 2.545(3) 170(3) .
O2W H2WA O4 0.75(3) 2.04(3) 2.765(2) 162(4) 4_676
O2W H2WB O2 0.80(3) 1.93(3) 2.728(3) 175(3) 1_655
O3W H3WA O3 0.68(3) 2.08(3) 2.747(3) 167(5) 1_655
O3W H3WB O2 0.70(3) 2.23(3) 2.885(3) 156(4) 4_675
N1 H3 O2 0.80(4) 2.39(4) 3.110(4) 150(4) .
N1 H3 O4 0.80(4) 2.54(4) 3.222(4) 143(4) 3_576

loop_
_geom_torsion_atom_site_label_1
_geom_torsion_atom_site_label_2
_geom_torsion_atom_site_label_3
_geom_torsion_atom_site_label_4
_geom_torsion
_geom_torsion_site_symmetry_1
_geom_torsion_site_symmetry_2
_geom_torsion_site_symmetry_3
_geom_torsion_site_symmetry_4
O1W Ru1 O1 C1 -91.06(15) 3_576 . . .
O1W Ru1 O1 C1 88.94(15) . . . .
O1 Ru1 O1 C1 -151(100) 3_576 . . .
O3 Ru1 O1 C1 -2.42(15) 3_576 . . .
O3 Ru1 O1 C1 177.58(15) . . . .
O1W Ru1 O3 C2 86.20(15) 3_576 . . .
O1W Ru1 O3 C2 -93.80(15) . . . .
O1 Ru1 O3 C2 -1.88(14) 3_576 . . .
O1 Ru1 O3 C2 178.12(14) . . . .
O3 Ru1 O3 C2 104(65) 3_576 . . .
Ru1 O1 C1 O2 -176.89(19) . . . .
Ru1 O1 C1 C2 2.5(2) . . . 3_576
Ru1 O3 C2 O4 179.54(18) . . . .
Ru1 O3 C2 C1 1.1(2) . . . 3_576
C5 C3 C4 C5 0.1(6) 3_477 . . .
C3 C4 C5 N1 -0.1(6) . . . 3_477
C3 C4 C5 C3 -0.1(6) . . . 3_477
